data_1524913
loop_
_publ_author_name
'McMurdie, H.F.'

_publ_section_title
;
 X-ray studies of compounds in the system Pb O - B2 O3 and K2 O - Pb O -
 Si O2
;
_journal_name_full 'Journal of Research of the National Bureau of Standards'
_journal_page_first 489
_journal_page_last 494
_journal_volume 26
_journal_year 1941
_chemical_formula_sum 'K2 O Pb2 Si2'
_chemical_name_systematic 'K2 Pb2 (Si2 O7)'
_space_group_IT_number 147
_symmetry_space_group_name_Hall '-P 3'
_symmetry_space_group_name_H-M 'P -3'
_cell_angle_alpha 90
_cell_angle_beta 90
_cell_angle_gamma 120
_cell_formula_units_Z 1
_cell_length_a 5.63
_cell_length_b 5.63
_cell_length_c 7.59
_cell_volume 208.348
_citation_journal_id_ASTM JRNBAG
_cod_data_source_file McMurdie_JRNBAG_1941_77.cif
_cod_data_source_block K2O1Pb2Si2
_cod_original_cell_volume 208.3479
_cod_original_formula_sum 'K2 O1 Pb2 Si2'
_cod_database_code 1524913

loop_
_symmetry_equiv_pos_as_xyz
x,y,z
-y,x-y,z
-x+y,-x,z
-x,-y,-z
y,-x+y,-z
x-y,x,-z

loop_
_atom_site_label
_atom_site_type_symbol
_atom_site_fract_x
_atom_site_fract_y
_atom_site_fract_z
_atom_site_occupancy
_atom_site_U_iso_or_equiv
Si1 Si+4 0 0 0.28 1 0.0
O1 O-2 0 0 0.5 1 0.0
K1 K+1 0.3333 0.6667 0.5 1 0.0
Pb1 Pb+2 0.3333 0.6667 0 1 0.0
